data_7716490
loop_
_publ_author_name
'Pajuelo-Corral, Oier'
'Ortiz-G&#xf3;mez, Inmaculada'
'Garc&#xed;a, Jose Angel'
'Rodr&#xed;guez-Di&#xe9;guez, Antonio'
'Vit&#xf3;rica-Yrez&#xe1;bal, I&#xf1;igo J'
'Salinas-Castillo, Alfonso'
'Seco, Jose M.'
'Cepeda, Javier'

_publ_section_title
;
 A family of Cd(II) coordination polymers constructed from
 6-aminopicolinate and bipyridyl co-linkers: study of their growth in
 paper and photoluminescence sensing of Fe<sup>3+</sup> and
 Zn<sup>2+</sup> ions.
;
_journal_issue 29
_journal_name_full 'Dalton transactions (Cambridge, England : 2003)'
_journal_page_first 12138
_journal_page_last 12151
_journal_paper_doi 10.1039/d4dt00410h
_journal_volume 53
_journal_year 2024
_chemical_formula_moiety 'C22 H18 Cd N6 O4, H2 O'
_chemical_formula_sum 'C22 H20 Cd N6 O5'
_chemical_formula_weight 560.84
_space_group_crystal_system monoclinic
_space_group_IT_number 14
_space_group_name_Hall '-P 2ybc'
_space_group_name_H-M_alt 'P 1 21/c 1'
_atom_sites_solution_hydrogens mixed
_audit_creation_date 2024-02-10
_audit_creation_method
;
Olex2 1.5
(compiled 2023.08.24 svn.re1ec1418 for OlexSys, GUI svn.r6817)
;
_audit_update_record
;
2024-02-10 deposited with the CCDC.	2024-06-28 downloaded from the CCDC.
;
_cell_angle_alpha 90
_cell_angle_beta 94.9490(10)
_cell_angle_gamma 90
_cell_formula_units_Z 4
_cell_length_a 15.4668(2)
_cell_length_b 16.9471(2)
_cell_length_c 8.26570(10)
_cell_measurement_reflns_used 8909
_cell_measurement_temperature 150.01(10)
_cell_measurement_theta_max 74.2250
_cell_measurement_theta_min 5.9250
_cell_volume 2158.51(5)
_computing_cell_refinement 'CrysAlisPro 1.171.39.46 (Rigaku OD, 2018)'
_computing_data_collection 'CrysAlisPro 1.171.39.46 (Rigaku OD, 2018)'
_computing_data_reduction 'CrysAlisPro 1.171.39.46 (Rigaku OD, 2018)'
_computing_molecular_graphics 'Olex2 1.5 (Dolomanov et al., 2009)'
_computing_publication_material 'Olex2 1.5 (Dolomanov et al., 2009)'
_computing_structure_refinement 'SHELXL 2018/3 (Sheldrick, 2015)'
_diffrn_ambient_environment N~2~
_diffrn_ambient_temperature 150.01(10)
_diffrn_detector 'CCD plate'
_diffrn_detector_area_resol_mean 5.2012
_diffrn_detector_type Atlas
_diffrn_measured_fraction_theta_full 0.998
_diffrn_measured_fraction_theta_max 0.987
_diffrn_measurement_details
;
List of Runs (angles in degrees, time in seconds):

  # Type    Start    End  Width  t~exp~   \w     \q     \k     \f   Frames
#--------------------------------------------------------------------------
  1  \w    -75.00  23.00   1.00    1.00    --  -42.13  77.00 -30.00   98
  2  \w    -70.00 -39.00   1.00    1.00    --  -42.13  57.00-120.00   31
  3  \w    -67.00  22.00   1.00    1.00    --  -42.13  38.00 120.00   89
  4  \w     32.00  68.00   1.00    1.00    --  107.93 -30.00-180.00   36
  5  \w     82.00 149.00   1.00    1.00    --  107.93  45.00 120.00   67
  6  \w     47.00  72.00   1.00    1.00    --  107.93 -45.00-150.00   25
  7  \w     35.00  68.00   1.00    1.00    --  107.93 -30.00 -90.00   33
  8  \w     42.00  69.00   1.00    1.00    --  107.93 -30.00 150.00   27
  9  \w     50.00 112.00   1.00    1.00    --  107.93-125.00-150.00   62
 10  \w     32.00  68.00   1.00    1.00    --  107.93 -30.00 -30.00   36
 11  \w     37.00  64.00   1.00    1.00    --  107.93 -30.00 -60.00   27
 12  \w     32.00  65.00   1.00    1.00    --  107.93 -30.00-120.00   33
 13  \w     58.00 136.00   1.00    1.00    --  107.93 -77.00 -30.00   78
 14  \w     38.00  65.00   1.00    1.00    --  107.93 -30.00  90.00   27
 15  \w    -69.00  27.00   1.00    1.00    --  -42.13  57.00-150.00   96
 16  \w     11.00  54.00   1.00    1.00    --   42.13  77.00  60.00   43
 17  \w     73.00  98.00   1.00    1.00    --   42.13-125.00-180.00   25
 18  \w     24.00  59.00   1.00    1.00    --   42.13  38.00 -60.00   35
 19  \w     78.00 114.00   1.00    1.00    --   42.13  38.00 -60.00   36
 20  \w     56.00  83.00   1.00    1.00    --  107.93  15.00 -90.00   27
 21  \w     56.00 118.00   1.00    1.00    --  107.93-125.00   0.00   62
 22  \w     32.00  57.00   1.00    1.00    --  107.93 -30.00  30.00   25
 23  \w     37.00  64.00   1.00    1.00    --  107.93 -45.00 -60.00   27
 24  \w     34.00  67.00   1.00    1.00    --  107.93 -30.00   0.00   33
 25  \w     54.00 109.00   1.00    1.00    --  107.93-125.00 -90.00   55
 26  \w     35.00  60.00   1.00    1.00    --  107.93 -45.00  90.00   25
 27  \w     66.00 118.00   1.00    1.00    --  107.93-125.00  90.00   52
 28  \w    118.00 156.00   1.00    1.00    --  107.93  15.00 -90.00   38
 29  \w     52.00 129.00   1.00    1.00    --  107.93 -77.00  90.00   77
 30  \w     55.00  82.00   1.00    1.00    --  107.93 -94.00 -90.00   27
 31  \w     45.00  82.00   1.00    1.00    --  107.93 -15.00  90.00   37
;
_diffrn_measurement_device 'four-circle diffractometer'
_diffrn_measurement_device_type 'SuperNova, Single source at offset/far, Atlas'
_diffrn_measurement_method '\w scans'
_diffrn_orient_matrix_type 'CrysAlisPro convention (1999,Acta A55,543-557)'
_diffrn_orient_matrix_UB_11 -0.0576617000
_diffrn_orient_matrix_UB_12 -0.0369949000
_diffrn_orient_matrix_UB_13 0.1227707000
_diffrn_orient_matrix_UB_21 0.0653978000
_diffrn_orient_matrix_UB_22 0.0263860000
_diffrn_orient_matrix_UB_23 0.1407697000
_diffrn_orient_matrix_UB_31 -0.0489837000
_diffrn_orient_matrix_UB_32 0.0787012000
_diffrn_orient_matrix_UB_33 0.0104846000
_diffrn_radiation_monochromator mirror
_diffrn_radiation_probe x-ray
_diffrn_radiation_type 'Cu K\a'
_diffrn_radiation_wavelength 1.54184
_diffrn_reflns_av_R_equivalents 0.0468
_diffrn_reflns_av_unetI/netI 0.0304
_diffrn_reflns_Laue_measured_fraction_full 0.998
_diffrn_reflns_Laue_measured_fraction_max 0.987
_diffrn_reflns_limit_h_max 16
_diffrn_reflns_limit_h_min -19
_diffrn_reflns_limit_k_max 21
_diffrn_reflns_limit_k_min -17
_diffrn_reflns_limit_l_max 10
_diffrn_reflns_limit_l_min -9
_diffrn_reflns_number 17381
_diffrn_reflns_point_group_measured_fraction_full 0.998
_diffrn_reflns_point_group_measured_fraction_max 0.987
_diffrn_reflns_theta_full 67.684
_diffrn_reflns_theta_max 74.397
_diffrn_reflns_theta_min 3.877
_diffrn_source 'micro-focus sealed X-ray tube'
_diffrn_source_type 'SuperNova (Cu) X-ray Source'
_exptl_absorpt_coefficient_mu 8.533
_exptl_absorpt_correction_T_max 1.00000
_exptl_absorpt_correction_T_min 0.37729
_exptl_absorpt_correction_type multi-scan
_exptl_absorpt_process_details
;
CrysAlisPro 1.171.39.46 (Rigaku Oxford Diffraction, 2018)
Empirical absorption correction using spherical harmonics,
 implemented in SCALE3 ABSPACK scaling algorithm.
;
_exptl_crystal_colour 'clear light colourless'
_exptl_crystal_colour_lustre clear
_exptl_crystal_colour_modifier light
_exptl_crystal_colour_primary colourless
_exptl_crystal_density_diffrn 1.726
_exptl_crystal_description 'rect. Prism'
_exptl_crystal_F_000 1128
_exptl_crystal_preparation Luminescent
_exptl_crystal_size_max 0.21
_exptl_crystal_size_mid 0.12
_exptl_crystal_size_min 0.08
_refine_diff_density_max 0.767
_refine_diff_density_min -1.581
_refine_diff_density_rms 0.120
_refine_ls_extinction_method none
_refine_ls_goodness_of_fit_ref 1.060
_refine_ls_hydrogen_treatment constr
_refine_ls_matrix_type full
_refine_ls_number_parameters 310
_refine_ls_number_reflns 4359
_refine_ls_number_restraints 0
_refine_ls_restrained_S_all 1.060
_refine_ls_R_factor_all 0.0380
_refine_ls_R_factor_gt 0.0340
_refine_ls_shift/su_max 0.000
_refine_ls_shift/su_mean 0.000
_refine_ls_structure_factor_coef Fsqd
_refine_ls_weighting_details 'w=1/[\s^2^(Fo^2^)+(0.0640P)^2^+0.3936P] where P=(Fo^2^+2Fc^2^)/3'
_refine_ls_weighting_scheme calc
_refine_ls_wR_factor_gt 0.0969
_refine_ls_wR_factor_ref 0.1024
_reflns_Friedel_coverage 0.000
_reflns_number_gt 3804
_reflns_number_total 4359
_reflns_threshold_expression 'I > 2\s(I)'
_cod_data_source_file d4dt00410h2.cif
_cod_data_source_block Compound2
_cod_depositor_comments 'Adding full bibliography for 7716487--7716491.cif.'
_cod_database_code 7716490
_shelx_shelxl_version_number 2018/3
_shelx_space_group_comment
;
The symmetry employed for this shelxl refinement is uniquely defined
by the following loop, which should always be used as a source of
symmetry information in preference to the above space-group names.
They are only intended as comments.
;
_shelx_estimated_absorpt_t_max 0.548
_shelx_estimated_absorpt_t_min 0.267
_olex2_refinement_description
;
1. Fixed Uiso
 At 1.2 times of:
  All C(H) groups, All N(H,H) groups
 At 1.5 times of:
  All O(H,H) groups
2.a Everything fixed:
 H1WA, H1WB
2.b Aromatic/amide H refined with riding coordinates:
 C3A(H3A), C4A(H4A), C5A(H5A), C3B(H3B), C4B(H4B), C5B(H5B), C2C(H2C),
 C3C(H3C), C5C(H5C), C6C(H6C), C8C(H8C), C9C(H9C), C11C(H11C), C12C(H12C)
2.c X=CH2 refined with riding coordinates:
 N61A(H61A,H61B), N61B(H61C,H61D)
;
_olex2_submission_special_instructions 'No special instructions were received'
_oxdiff_exptl_absorpt_empirical_details
;
Empirical correction (ABSPACK) includes:
- Absorption correction using spherical harmonics
- Frame scaling
;
_oxdiff_exptl_absorpt_empirical_full_max 1.591
_oxdiff_exptl_absorpt_empirical_full_min 0.703

loop_
_space_group_symop_operation_xyz
'x, y, z'
'-x, y+1/2, -z+1/2'
'-x, -y, -z'
'x, -y-1/2, z-1/2'

loop_
_atom_site_label
_atom_site_type_symbol
_atom_site_fract_x
_atom_site_fract_y
_atom_site_fract_z
_atom_site_U_iso_or_equiv
_atom_site_adp_type
_atom_site_occupancy
_atom_site_site_symmetry_order
_atom_site_calc_flag
_atom_site_refinement_flags_posn
_atom_site_refinement_flags_adp
_atom_site_refinement_flags_occupancy
_atom_site_disorder_assembly
_atom_site_disorder_group
Cd1 Cd 0.000000 0.000000 0.500000 0.00856(11) Uani 1 2 d S . P . .
Cd2 Cd 0.500000 0.500000 1.000000 0.01009(11) Uani 1 2 d S . P . .
N1A N -0.07033(10) 0.08395(8) 0.3208(2) 0.0115(3) Uani 1 1 d . . . . .
C2A C -0.03368(12) 0.09156(10) 0.1791(2) 0.0126(4) Uani 1 1 d . . . . .
C21A C 0.05000(13) 0.04541(11) 0.1635(2) 0.0122(4) Uani 1 1 d . . . . .
C3A C -0.06844(15) 0.13898(11) 0.0556(3) 0.0192(4) Uani 1 1 d . . . . .
H3A H -0.041733 0.143614 -0.043289 0.023 Uiso 1 1 calc R U . . .
C4A C -0.14470(15) 0.18037(12) 0.0801(3) 0.0249(5) Uani 1 1 d . . . . .
H4A H -0.170089 0.213721 -0.003304 0.030 Uiso 1 1 calc R U . . .
C5A C -0.18307(14) 0.17346(11) 0.2224(3) 0.0210(5) Uani 1 1 d . . . . .
H5A H -0.234795 0.201505 0.238679 0.025 Uiso 1 1 calc R U . . .
C6A C -0.14389(13) 0.12353(11) 0.3448(3) 0.0152(4) Uani 1 1 d . . . . .
N61A N -0.17785(12) 0.11325(11) 0.4875(2) 0.0239(4) Uani 1 1 d . . . . .
H61A H -0.152181 0.081642 0.561263 0.029 Uiso 1 1 calc R U . . .
H61B H -0.225759 0.138132 0.507264 0.029 Uiso 1 1 calc R U . . .
O1A O 0.07638(10) -0.00083(7) 0.2786(2) 0.0147(3) Uani 1 1 d . . . . .
O2A O 0.08886(9) 0.05796(8) 0.04094(18) 0.0187(3) Uani 1 1 d . . . . .
N1B N 0.49820(10) 0.43644(9) 1.2420(2) 0.0130(3) Uani 1 1 d . . . . .
C2B C 0.56206(12) 0.38179(11) 1.2695(3) 0.0148(4) Uani 1 1 d . . . . .
C21B C 0.62268(14) 0.37021(12) 1.1346(3) 0.0170(4) Uani 1 1 d . . . . .
C3B C 0.57150(14) 0.33755(12) 1.4087(3) 0.0196(4) Uani 1 1 d . . . . .
H3B H 0.616823 0.299846 1.425780 0.023 Uiso 1 1 calc R U . . .
C4B C 0.51198(15) 0.34977(13) 1.5252(3) 0.0234(5) Uani 1 1 d . . . . .
H4B H 0.517505 0.320763 1.623942 0.028 Uiso 1 1 calc R U . . .
C5B C 0.44606(14) 0.40323(12) 1.4975(3) 0.0202(4) Uani 1 1 d . . . . .
H5B H 0.405206 0.411047 1.575461 0.024 Uiso 1 1 calc R U . . .
C6B C 0.43974(13) 0.44663(11) 1.3509(3) 0.0150(4) Uani 1 1 d . . . . .
N61B N 0.37399(13) 0.49821(9) 1.3162(3) 0.0186(4) Uani 1 1 d . . . . .
H61C H 0.370239 0.524243 1.223778 0.022 Uiso 1 1 calc R U . . .
H61D H 0.334973 0.505733 1.386136 0.022 Uiso 1 1 calc R U . . .
O1B O 0.60562(9) 0.40688(8) 1.00188(18) 0.0165(3) Uani 1 1 d . . . . .
O2B O 0.68444(11) 0.32453(10) 1.1631(2) 0.0370(5) Uani 1 1 d . . . . .
N1C N 0.09016(11) 0.10985(9) 0.6103(2) 0.0129(4) Uani 1 1 d . . . . .
C2C C 0.07804(13) 0.18591(11) 0.5684(3) 0.0154(4) Uani 1 1 d . . . . .
H2C H 0.028658 0.198808 0.496951 0.019 Uiso 1 1 calc R U . . .
C3C C 0.13280(12) 0.24659(11) 0.6227(2) 0.0142(4) Uani 1 1 d . . . . .
H3C H 0.120917 0.299456 0.589582 0.017 Uiso 1 1 calc R U . . .
C4C C 0.20655(12) 0.22844(10) 0.7280(2) 0.0118(4) Uani 1 1 d . . . . .
C5C C 0.21851(13) 0.14992(10) 0.7735(2) 0.0142(4) Uani 1 1 d . . . . .
H5C H 0.266883 0.135204 0.845857 0.017 Uiso 1 1 calc R U . . .
C6C C 0.15976(13) 0.09318(10) 0.7132(2) 0.0147(4) Uani 1 1 d . . . . .
H6C H 0.169172 0.039946 0.746129 0.018 Uiso 1 1 calc R U . . .
C7C C 0.26897(12) 0.28967(11) 0.7897(2) 0.0114(4) Uani 1 1 d . . . . .
C8C C 0.24322(13) 0.36637(11) 0.8222(2) 0.0145(4) Uani 1 1 d . . . . .
H8C H 0.183881 0.381054 0.804447 0.017 Uiso 1 1 calc R U . . .
C9C C 0.30485(13) 0.42123(11) 0.8808(2) 0.0149(4) Uani 1 1 d . . . . .
H9C H 0.286133 0.473409 0.901239 0.018 Uiso 1 1 calc R U . . .
N10C N 0.38932(11) 0.40432(10) 0.9100(2) 0.0123(3) Uani 1 1 d . . . . .
C11C C 0.41411(13) 0.32962(11) 0.8814(2) 0.0145(4) Uani 1 1 d . . . . .
H11C H 0.473490 0.316071 0.904553 0.017 Uiso 1 1 calc R U . . .
C12C C 0.35762(12) 0.27219(11) 0.8204(2) 0.0147(4) Uani 1 1 d . . . . .
H12C H 0.378476 0.220827 0.799162 0.018 Uiso 1 1 calc R U . . .
O1W O 0.24998(11) 0.51683(11) 0.5534(3) 0.0296(4) Uani 1 1 d . . . . .
H1WA H 0.200060 0.496160 0.556760 0.044 Uiso 1 1 d . U . . .
H1WB H 0.246070 0.561910 0.598080 0.044 Uiso 1 1 d . U . . .

loop_
_atom_site_aniso_label
_atom_site_aniso_U_11
_atom_site_aniso_U_22
_atom_site_aniso_U_33
_atom_site_aniso_U_23
_atom_site_aniso_U_13
_atom_site_aniso_U_12
Cd1 0.00730(16) 0.00600(17) 0.01252(17) 0.00057(5) 0.00164(11) -0.00074(5)
Cd2 0.00776(17) 0.00594(17) 0.01686(17) -0.00020(6) 0.00281(12) -0.00154(5)
N1A 0.0109(8) 0.0061(7) 0.0173(8) 0.0005(6) -0.0003(6) -0.0008(6)
C2A 0.0139(9) 0.0067(8) 0.0167(10) -0.0011(7) -0.0008(7) -0.0049(7)
C21A 0.0129(9) 0.0082(8) 0.0156(9) -0.0037(7) 0.0018(7) -0.0049(7)
C3A 0.0259(11) 0.0125(9) 0.0187(10) 0.0024(8) -0.0002(9) -0.0024(8)
C4A 0.0301(12) 0.0138(9) 0.0291(12) 0.0047(8) -0.0076(10) 0.0047(8)
C5A 0.0175(11) 0.0107(9) 0.0337(13) -0.0021(8) -0.0048(9) 0.0051(7)
C6A 0.0112(10) 0.0077(9) 0.0265(11) -0.0026(8) -0.0005(8) -0.0001(7)
N61A 0.0187(9) 0.0230(9) 0.0313(11) 0.0040(8) 0.0101(8) 0.0099(7)
O1A 0.0129(8) 0.0135(7) 0.0183(8) 0.0011(5) 0.0054(6) 0.0013(4)
O2A 0.0202(8) 0.0190(7) 0.0179(7) 0.0001(6) 0.0080(6) -0.0036(6)
N1B 0.0114(8) 0.0097(7) 0.0182(9) -0.0014(6) 0.0026(6) -0.0036(6)
C2B 0.0103(9) 0.0107(8) 0.0231(11) -0.0007(7) 0.0009(8) -0.0047(7)
C21B 0.0116(10) 0.0102(9) 0.0301(12) 0.0031(8) 0.0064(9) -0.0028(8)
C3B 0.0152(10) 0.0177(9) 0.0257(11) 0.0038(8) 0.0011(8) -0.0025(8)
C4B 0.0254(11) 0.0217(11) 0.0224(11) 0.0030(9) -0.0020(9) -0.0073(9)
C5B 0.0223(11) 0.0194(10) 0.0195(10) -0.0045(8) 0.0054(8) -0.0084(8)
C6B 0.0141(10) 0.0111(9) 0.0202(11) -0.0052(7) 0.0032(8) -0.0075(7)
N61B 0.0156(10) 0.0183(9) 0.0232(11) -0.0029(6) 0.0086(8) 0.0003(6)
O1B 0.0141(7) 0.0132(6) 0.0231(8) 0.0009(6) 0.0061(6) 0.0023(5)
O2B 0.0203(8) 0.0374(9) 0.0561(12) 0.0266(9) 0.0195(8) 0.0187(7)
N1C 0.0144(9) 0.0082(8) 0.0160(9) -0.0026(6) 0.0015(7) -0.0026(6)
C2C 0.0122(9) 0.0113(9) 0.0220(10) -0.0019(7) -0.0031(8) -0.0010(7)
C3C 0.0138(9) 0.0085(8) 0.0199(10) 0.0001(7) -0.0013(8) 0.0017(7)
C4C 0.0099(9) 0.0099(9) 0.0157(9) -0.0018(7) 0.0023(7) -0.0016(7)
C5C 0.0141(9) 0.0093(8) 0.0187(10) -0.0006(7) -0.0016(8) -0.0008(7)
C6C 0.0177(10) 0.0071(8) 0.0188(10) 0.0011(7) -0.0010(8) -0.0015(7)
C7C 0.0111(9) 0.0091(8) 0.0142(9) 0.0008(7) 0.0016(7) -0.0019(7)
C8C 0.0109(9) 0.0108(8) 0.0213(10) -0.0010(7) -0.0008(7) -0.0012(7)
C9C 0.0152(9) 0.0075(8) 0.0218(10) -0.0018(7) 0.0007(8) 0.0004(7)
N10C 0.0115(8) 0.0098(7) 0.0153(8) -0.0007(6) 0.0007(6) -0.0040(6)
C11C 0.0112(9) 0.0113(9) 0.0208(10) -0.0004(7) 0.0004(8) -0.0016(7)
C12C 0.0120(9) 0.0088(8) 0.0232(10) -0.0004(7) 0.0014(8) -0.0018(7)
O1W 0.0221(9) 0.0284(8) 0.0404(11) 0.0074(9) 0.0148(7) 0.0039(7)

loop_
_atom_type_symbol
_atom_type_description
_atom_type_scat_dispersion_real
_atom_type_scat_dispersion_imag
_atom_type_scat_source
C C 0.0181 0.0091 'International Tables Vol C Tables 4.2.6.8 and 6.1.1.4'
H H 0.0000 0.0000 'International Tables Vol C Tables 4.2.6.8 and 6.1.1.4'
Cd Cd 0.1185 4.6533 'International Tables Vol C Tables 4.2.6.8 and 6.1.1.4'
N N 0.0311 0.0180 'International Tables Vol C Tables 4.2.6.8 and 6.1.1.4'
O O 0.0492 0.0322 'International Tables Vol C Tables 4.2.6.8 and 6.1.1.4'

loop_
_geom_angle_atom_site_label_1
_geom_angle_atom_site_label_2
_geom_angle_atom_site_label_3
_geom_angle
_geom_angle_site_symmetry_1
_geom_angle_site_symmetry_3
_geom_angle_publ_flag
N1A Cd1 N1A 180.0 . 3_556 ?
N1A Cd1 N1C 90.46(5) . 3_556 ?
N1A Cd1 N1C 89.53(5) 3_556 3_556 ?
N1A Cd1 N1C 89.54(5) . . ?
N1A Cd1 N1C 90.47(5) 3_556 . ?
O1A Cd1 N1A 105.69(6) 3_556 . ?
O1A Cd1 N1A 74.31(6) 3_556 3_556 ?
O1A Cd1 N1A 105.69(6) . 3_556 ?
O1A Cd1 N1A 74.31(6) . . ?
O1A Cd1 O1A 180.0 3_556 . ?
O1A Cd1 N1C 89.17(5) . . ?
O1A Cd1 N1C 90.83(5) . 3_556 ?
O1A Cd1 N1C 90.83(5) 3_556 . ?
O1A Cd1 N1C 89.17(5) 3_556 3_556 ?
N1C Cd1 N1C 180.0 3_556 . ?
N1B Cd2 N1B 180.0 3_667 . ?
N1B Cd2 N10C 83.75(6) 3_667 3_667 ?
N1B Cd2 N10C 96.25(6) . 3_667 ?
N1B Cd2 N10C 96.25(6) 3_667 . ?
N1B Cd2 N10C 83.75(6) . . ?
O1B Cd2 N1B 74.22(5) 3_667 3_667 ?
O1B Cd2 N1B 105.78(6) 3_667 . ?
O1B Cd2 N1B 74.22(5) . . ?
O1B Cd2 N1B 105.78(6) . 3_667 ?
O1B Cd2 O1B 180.0 3_667 . ?
O1B Cd2 N10C 91.48(5) . . ?
O1B Cd2 N10C 88.53(5) . 3_667 ?
O1B Cd2 N10C 88.52(5) 3_667 . ?
O1B Cd2 N10C 91.48(5) 3_667 3_667 ?
N10C Cd2 N10C 180.0 3_667 . ?
C2A N1A Cd1 114.43(12) . . ?
C6A N1A Cd1 125.44(14) . . ?
C6A N1A C2A 120.12(17) . . ?
N1A C2A C21A 116.50(16) . . ?
N1A C2A C3A 122.30(19) . . ?
C3A C2A C21A 121.19(19) . . ?
O1A C21A C2A 118.15(17) . . ?
O2A C21A C2A 117.07(17) . . ?
O2A C21A O1A 124.74(19) . . ?
C2A C3A H3A 121.1 . . ?
C2A C3A C4A 117.8(2) . . ?
C4A C3A H3A 121.1 . . ?
C3A C4A H4A 119.5 . . ?
C5A C4A C3A 120.98(19) . . ?
C5A C4A H4A 119.5 . . ?
C4A C5A H5A 120.8 . . ?
C4A C5A C6A 118.4(2) . . ?
C6A C5A H5A 120.8 . . ?
N1A C6A C5A 120.5(2) . . ?
N61A C6A N1A 117.56(19) . . ?
N61A C6A C5A 122.0(2) . . ?
C6A N61A H61A 120.0 . . ?
C6A N61A H61B 120.0 . . ?
H61A N61A H61B 120.0 . . ?
C21A O1A Cd1 116.42(13) . . ?
C2B N1B Cd2 113.96(13) . . ?
C6B N1B Cd2 126.13(13) . . ?
C6B N1B C2B 119.86(17) . . ?
N1B C2B C21B 116.62(18) . . ?
N1B C2B C3B 122.44(19) . . ?
C3B C2B C21B 120.93(19) . . ?
O1B C21B C2B 118.19(18) . . ?
O2B C21B C2B 117.0(2) . . ?
O2B C21B O1B 124.8(2) . . ?
C2B C3B H3B 121.1 . . ?
C2B C3B C4B 117.8(2) . . ?
C4B C3B H3B 121.1 . . ?
C3B C4B H4B 119.8 . . ?
C5B C4B C3B 120.4(2) . . ?
C5B C4B H4B 119.8 . . ?
C4B C5B H5B 120.5 . . ?
C4B C5B C6B 118.9(2) . . ?
C6B C5B H5B 120.5 . . ?
N1B C6B C5B 120.51(19) . . ?
N1B C6B N61B 118.61(19) . . ?
N61B C6B C5B 120.9(2) . . ?
C6B N61B H61C 120.0 . . ?
C6B N61B H61D 120.0 . . ?
H61C N61B H61D 120.0 . . ?
C21B O1B Cd2 116.25(13) . . ?
C2C N1C Cd1 124.74(13) . . ?
C6C N1C Cd1 118.32(12) . . ?
C6C N1C C2C 116.83(17) . . ?
N1C C2C H2C 117.9 . . ?
N1C C2C C3C 124.22(18) . . ?
C3C C2C H2C 117.9 . . ?
C2C C3C H3C 120.7 . . ?
C2C C3C C4C 118.62(17) . . ?
C4C C3C H3C 120.7 . . ?
C3C C4C C7C 122.02(17) . . ?
C5C C4C C3C 117.26(17) . . ?
C5C C4C C7C 120.71(17) . . ?
C4C C5C H5C 120.0 . . ?
C6C C5C C4C 119.91(18) . . ?
C6C C5C H5C 120.0 . . ?
N1C C6C C5C 123.14(17) . . ?
N1C C6C H6C 118.4 . . ?
C5C C6C H6C 118.4 . . ?
C8C C7C C4C 122.19(16) . . ?
C8C C7C C12C 116.94(17) . . ?
C12C C7C C4C 120.86(16) . . ?
C7C C8C H8C 120.2 . . ?
C9C C8C C7C 119.55(18) . . ?
C9C C8C H8C 120.2 . . ?
C8C C9C H9C 118.3 . . ?
N10C C9C C8C 123.32(17) . . ?
N10C C9C H9C 118.3 . . ?
C9C N10C Cd2 124.30(12) . . ?
C9C N10C C11C 117.17(17) . . ?
C11C N10C Cd2 118.48(13) . . ?
N10C C11C H11C 118.4 . . ?
N10C C11C C12C 123.19(18) . . ?
C12C C11C H11C 118.4 . . ?
C7C C12C H12C 120.1 . . ?
C11C C12C C7C 119.79(18) . . ?
C11C C12C H12C 120.1 . . ?
H1WA O1W H1WB 104.8 . . ?

loop_
_geom_bond_atom_site_label_1
_geom_bond_atom_site_label_2
_geom_bond_distance
_geom_bond_site_symmetry_2
_geom_bond_publ_flag
Cd1 N1A 2.2635(15) 3_556 ?
Cd1 N1A 2.2634(15) . ?
Cd1 O1A 2.2619(16) . ?
Cd1 O1A 2.2619(16) 3_556 ?
Cd1 N1C 2.4540(17) . ?
Cd1 N1C 2.4540(17) 3_556 ?
Cd2 N1B 2.2739(16) . ?
Cd2 N1B 2.2739(16) 3_667 ?
Cd2 O1B 2.2704(13) . ?
Cd2 O1B 2.2704(13) 3_667 ?
Cd2 N10C 2.4275(17) 3_667 ?
Cd2 N10C 2.4275(17) . ?
N1A C2A 1.351(3) . ?
N1A C6A 1.350(3) . ?
C2A C21A 1.527(3) . ?
C2A C3A 1.372(3) . ?
C21A O1A 1.272(2) . ?
C21A O2A 1.240(2) . ?
C3A H3A 0.9500 . ?
C3A C4A 1.402(3) . ?
C4A H4A 0.9500 . ?
C4A C5A 1.367(3) . ?
C5A H5A 0.9500 . ?
C5A C6A 1.414(3) . ?
C6A N61A 1.344(3) . ?
N61A H61A 0.8800 . ?
N61A H61B 0.8800 . ?
N1B C2B 1.359(2) . ?
N1B C6B 1.341(3) . ?
C2B C21B 1.530(3) . ?
C2B C3B 1.371(3) . ?
C21B O1B 1.269(3) . ?
C21B O2B 1.236(3) . ?
C3B H3B 0.9500 . ?
C3B C4B 1.404(3) . ?
C4B H4B 0.9500 . ?
C4B C5B 1.368(3) . ?
C5B H5B 0.9500 . ?
C5B C6B 1.413(3) . ?
C6B N61B 1.353(3) . ?
N61B H61C 0.8800 . ?
N61B H61D 0.8800 . ?
N1C C2C 1.344(3) . ?
N1C C6C 1.343(3) . ?
C2C H2C 0.9500 . ?
C2C C3C 1.382(3) . ?
C3C H3C 0.9500 . ?
C3C C4C 1.408(3) . ?
C4C C5C 1.391(2) . ?
C4C C7C 1.478(3) . ?
C5C H5C 0.9500 . ?
C5C C6C 1.386(3) . ?
C6C H6C 0.9500 . ?
C7C C8C 1.392(3) . ?
C7C C12C 1.404(3) . ?
C8C H8C 0.9500 . ?
C8C C9C 1.389(3) . ?
C9C H9C 0.9500 . ?
C9C N10C 1.339(3) . ?
N10C C11C 1.350(2) . ?
C11C H11C 0.9500 . ?
C11C C12C 1.374(3) . ?
C12C H12C 0.9500 . ?
O1W H1WA 0.8506 . ?
O1W H1WB 0.8530 . ?

loop_
_geom_hbond_atom_site_label_D
_geom_hbond_atom_site_label_H
_geom_hbond_atom_site_label_A
_geom_hbond_distance_DH
_geom_hbond_distance_HA
_geom_hbond_distance_DA
_geom_hbond_angle_DHA
_geom_hbond_site_symmetry_A
_geom_hbond_publ_flag
N61A H61B O2B 0.88 2.07 2.879(2) 151.8 4_465 yes
N61B H61D O1W 0.88 2.00 2.876(3) 176.2 1_556 yes
O1W H1WA O2A 0.85 1.94 2.790(2) 173.1 4_566 yes

loop_
_geom_torsion_atom_site_label_1
_geom_torsion_atom_site_label_2
_geom_torsion_atom_site_label_3
_geom_torsion_atom_site_label_4
_geom_torsion
_geom_torsion_site_symmetry_1
_geom_torsion_site_symmetry_2
_geom_torsion_site_symmetry_3
_geom_torsion_site_symmetry_4
_geom_torsion_publ_flag
Cd1 N1A C2A C21A -2.03(19) . . . . ?
Cd1 N1A C2A C3A 178.92(14) . . . . ?
Cd1 N1A C6A C5A -178.80(13) . . . . ?
Cd1 N1A C6A N61A 0.9(3) . . . . ?
Cd1 N1C C2C C3C -175.24(16) . . . . ?
Cd1 N1C C6C C5C 175.25(16) . . . . ?
Cd2 N1B C2B C21B -1.4(2) . . . . ?
Cd2 N1B C2B C3B 179.95(15) . . . . ?
Cd2 N1B C6B C5B -179.95(13) . . . . ?
Cd2 N1B C6B N61B 1.2(2) . . . . ?
Cd2 N10C C11C C12C -175.74(16) . . . . ?
N1A C2A C21A O1A 4.7(2) . . . . ?
N1A C2A C21A O2A -172.99(16) . . . . ?
N1A C2A C3A C4A 0.0(3) . . . . ?
C2A N1A C6A C5A -0.2(3) . . . . ?
C2A N1A C6A N61A 179.48(17) . . . . ?
C2A C21A O1A Cd1 -4.8(2) . . . . ?
C2A C3A C4A C5A -0.1(3) . . . . ?
C21A C2A C3A C4A -179.04(17) . . . . ?
C3A C2A C21A O1A -176.25(17) . . . . ?
C3A C2A C21A O2A 6.1(3) . . . . ?
C3A C4A C5A C6A 0.1(3) . . . . ?
C4A C5A C6A N1A 0.1(3) . . . . ?
C4A C5A C6A N61A -179.6(2) . . . . ?
C6A N1A C2A C21A 179.27(16) . . . . ?
C6A N1A C2A C3A 0.2(3) . . . . ?
O2A C21A O1A Cd1 172.68(14) . . . . ?
N1B C2B C21B O1B -5.7(3) . . . . ?
N1B C2B C21B O2B 175.25(19) . . . . ?
N1B C2B C3B C4B 0.4(3) . . . . ?
C2B N1B C6B C5B 2.6(3) . . . . ?
C2B N1B C6B N61B -176.29(17) . . . . ?
C2B C21B O1B Cd2 9.8(2) . . . . ?
C2B C3B C4B C5B 1.2(3) . . . . ?
C21B C2B C3B C4B -178.20(18) . . . . ?
C3B C2B C21B O1B 172.93(18) . . . . ?
C3B C2B C21B O2B -6.1(3) . . . . ?
C3B C4B C5B C6B -0.9(3) . . . . ?
C4B C5B C6B N1B -1.0(3) . . . . ?
C4B C5B C6B N61B 177.85(19) . . . . ?
C6B N1B C2B C21B 176.32(16) . . . . ?
C6B N1B C2B C3B -2.3(3) . . . . ?
O2B C21B O1B Cd2 -171.23(18) . . . . ?
N1C C2C C3C C4C 0.3(3) . . . . ?
C2C N1C C6C C5C -1.1(3) . . . . ?
C2C C3C C4C C5C -1.3(3) . . . . ?
C2C C3C C4C C7C 179.14(19) . . . . ?
C3C C4C C5C C6C 1.1(3) . . . . ?
C3C C4C C7C C8C 33.7(3) . . . . ?
C3C C4C C7C C12C -147.3(2) . . . . ?
C4C C5C C6C N1C 0.1(3) . . . . ?
C4C C7C C8C C9C 179.67(19) . . . . ?
C4C C7C C12C C11C -178.46(19) . . . . ?
C5C C4C C7C C8C -145.9(2) . . . . ?
C5C C4C C7C C12C 33.2(3) . . . . ?
C6C N1C C2C C3C 0.9(3) . . . . ?
C7C C4C C5C C6C -179.36(19) . . . . ?
C7C C8C C9C N10C -0.7(3) . . . . ?
C8C C7C C12C C11C 0.6(3) . . . . ?
C8C C9C N10C Cd2 176.91(15) . . . . ?
C8C C9C N10C C11C -0.6(3) . . . . ?
C9C N10C C11C C12C 1.9(3) . . . . ?
N10C C11C C12C C7C -2.0(3) . . . . ?
C12C C7C C8C C9C 0.6(3) . . . . ?
